data_2012171
loop_
_publ_author_name
'Boudjada, Ali'
'Hernandez, Olivier'
'Meinnel, Jean'
'Mani, Mohammed'
'Paulus, Werner'

_publ_section_title
;
 1,3,5-Triiodo-2,4,6-trimethylbenzene at 293K
;
_journal_issue 9
_journal_name_full 'Acta Crystallographica Section C'
_journal_page_first 1106
_journal_page_last 1108
_journal_paper_doi 10.1107/S0108270101010113
_journal_volume 57
_journal_year 2001
_chemical_formula_moiety 'C9 H9 I3'
_chemical_formula_sum 'C9 H9 I3'
_chemical_formula_weight 497.88
_chemical_name_common TIM
_chemical_name_systematic
;
1,3,5-triiodo-2,4,6-trimethylbenzene
;
_space_group_IT_number 2
_symmetry_cell_setting triclinic
_symmetry_space_group_name_Hall '-P 1'
_symmetry_space_group_name_H-M 'P -1'
_cell_angle_alpha 60.1766(6)
_cell_angle_beta 66.7586(7)
_cell_angle_gamma 85.3542(7)
_cell_formula_units_Z 2
_cell_length_a 8.04860(10)
_cell_length_b 9.61050(10)
_cell_length_c 9.62040(10)
_cell_measurement_reflns_used 6527
_cell_measurement_temperature 293.0(10)
_cell_measurement_theta_max 40.25
_cell_measurement_theta_min 1.00
_cell_volume 586.973(13)
_computing_cell_refinement 'SCALEPACK (Otwinowski & Minor, 1997)'
_computing_data_collection 'COLLECT (Nonius, 1999)'
_computing_data_reduction 'DENZO (Otwinowski & Minor, 1997) and SCALEPACK'
_computing_molecular_graphics 'CAMERON (Watkin, Prout & Pearce, 1999)'
_computing_publication_material CRYSTALS
_computing_structure_refinement 'CRYSTALS (Watkin, Prout, Carruthers & Betteridge, 1999)'
_computing_structure_solution 'SIR97 (Altomare et al., 1997)'
_diffrn_ambient_temperature 293.0(10)
_diffrn_measurement_device_type 'Nonius KappaCCD'
_diffrn_measurement_method CCD
_diffrn_radiation_monochromator 'horizonally mounted graphite crystal'
_diffrn_radiation_source 'X-ray tube'
_diffrn_radiation_type 'Mo K\a'
_diffrn_radiation_wavelength .71073
_diffrn_reflns_av_R_equivalents .069
_diffrn_reflns_limit_h_max 13
_diffrn_reflns_limit_h_min -13
_diffrn_reflns_limit_k_max 17
_diffrn_reflns_limit_k_min -17
_diffrn_reflns_limit_l_max 17
_diffrn_reflns_limit_l_min -17
_diffrn_reflns_number 31221
_diffrn_reflns_theta_max 40.25
_diffrn_reflns_theta_min 1.00
_diffrn_standards_number 0
_exptl_absorpt_coefficient_mu 7.94
_exptl_absorpt_correction_T_max .577
_exptl_absorpt_correction_T_min .365
_exptl_absorpt_correction_type multi-scan
_exptl_absorpt_process_details 'from symmetry-related measurements (SORTAV; Blessing, 1995)'
_exptl_crystal_colour colourless
_exptl_crystal_density_diffrn 2.818
_exptl_crystal_density_meas ?
_exptl_crystal_description prism
_exptl_crystal_F_000 444
_exptl_crystal_size_max .26
_exptl_crystal_size_mid .18
_exptl_crystal_size_min .16
_refine_diff_density_max 1.29
_refine_diff_density_min -1.26
_refine_ls_extinction_coef 77(3)
_refine_ls_extinction_method 'Eq. 22 (Larson, 1970)'
_refine_ls_goodness_of_fit_ref 1.118
_refine_ls_hydrogen_treatment refall
_refine_ls_matrix_type full
_refine_ls_number_parameters 140
_refine_ls_number_reflns 3123
_refine_ls_number_restraints 30
_refine_ls_R_factor_gt .030
_refine_ls_shift/su_max .004
_refine_ls_structure_factor_coef F
_refine_ls_weighting_details
;
Chebychev polynomial with 5 parameters (Carruthers & Watkin, 1979)
 3.59    -1.92     4.50    -0.767     1.48
;
_refine_ls_weighting_scheme calc
_refine_ls_wR_factor_ref .030
_reflns_number_gt 3123
_reflns_number_total 6822
_reflns_threshold_expression I>3\s(I)
_cod_data_source_file av1075.cif
_cod_data_source_block I
_cod_depositor_comments
;
The following automatic conversions were performed:
'_symmetry_cell_setting' value 'Triclinic' changed to 'triclinic'
according to '/home/saulius/struct/CIF-dictionaries/cif_core.dic'
dictionary named 'cif_core.dic' version 2.4.1 from 2010-06-29.

Automatic conversion script
Id: cif_fix_enum 1527 2010-12-29 10:47:43Z saulius 

The following automatic conversions were performed:

'_symmetry_cell_setting' value 'Triclinic' changed to 'triclinic'
according to /home/saulius/struct/CIF-dictionaries/cif_core.dic
dictionary named 'cif_core.dic' version 2.4.1 from 2010-06-29.

Automatic conversion script
Id: cif_fix_values 1715 2011-07-08 13:25:40Z adriana 

The following automatic conversions were performed:

'_exptl_crystal_density_meas' value 'not measured' was changed to '?'
- the value is perceived as not measured.

Automatic conversion script
Id: cif_fix_values 3008 2015-01-20 13:52:24Z robertas 
;
_cod_original_cell_volume 586.97(2)
_cod_database_code 2012171

loop_
_symmetry_equiv_pos_as_xyz
x,y,z
-x,-y,-z

loop_
_atom_site_label
_atom_site_fract_x
_atom_site_fract_y
_atom_site_fract_z
_atom_site_U_iso_or_equiv
_atom_site_adp_type
_atom_site_occupancy
I1 .26077(4) .35185(3) -.26929(4) .0449 Uani 1.0000
I3 .28459(5) -.33385(3) -.13297(4) .0516 Uani 1.0000
I5 .20360(4) -.19753(3) .43862(3) .0466 Uani 1.0000
C1 .2546(5) .1027(4) -.0981(4) .0322 Uani 1.0000
C2 .2657(5) -.0030(4) -.1615(4) .0322 Uani 1.0000
C3 .2641(5) -.1665(4) -.0461(5) .0323 Uani 1.0000
C4 .2488(5) -.2269(4) .1248(4) .0329 Uani 1.0000
C5 .2352(5) -.1141(4) .1793(4) .0314 Uani 1.0000
C6 .2380(5) .0530(4) .0712(4) .0333 Uani 1.0000
C21 .2780(7) .0569(5) -.3433(5) .0455 Uani 1.0000
C41 .2470(7) -.4052(5) .2455(6) .0494 Uani 1.0000
C61 .2283(7) .1702(5) .1328(6) .0487 Uani 1.0000
H211 .365(7) .167(5) -.431(3) .13(2) Uiso 1.0000
H212 .149(4) .073(7) -.344(3) .13(2) Uiso 1.0000
H213 .331(8) -.028(4) -.381(4) .13(2) Uiso 1.0000
H411 .132(6) -.473(2) .272(8) .16(2) Uiso 1.0000
H412 .240(10) -.423(2) .363(5) .16(2) Uiso 1.0000
H413 .365(6) -.443(3) .185(5) .16(2) Uiso 1.0000
H611 .210(10) .107(3) .263(5) .16(2) Uiso 1.0000
H612 .117(6) .232(6) .123(9) .16(2) Uiso 1.0000
H613 .348(5) .252(6) .056(6) .16(2) Uiso 1.0000

loop_
_atom_site_aniso_label
_atom_site_aniso_U_11
_atom_site_aniso_U_22
_atom_site_aniso_U_33
_atom_site_aniso_U_12
_atom_site_aniso_U_13
_atom_site_aniso_U_23
I1 .0635(2) .02520(10) .03840(10) .00520(10) -.02240(10) -.00977(9)
I3 .0841(2) .03870(10) .0516(2) .01620(10) -.0361(2) -.03130(10)
I5 .0690(2) .04430(10) .03110(10) .01260(10) -.02590(10) -.01880(10)
C1 .037(2) .0280(10) .0290(10) .0040(10) -.0170(10) -.0120(10)
C2 .037(2) .0300(10) .0280(10) .0030(10) -.0130(10) -.0140(10)
C3 .041(2) .0270(10) .0330(10) .0050(10) -.0170(10) -.0180(10)
C4 .041(2) .0270(10) .0320(10) .0050(10) -.0180(10) -.0130(10)
C5 .038(2) .0270(10) .0270(10) .0050(10) -.0150(10) -.0120(10)
C6 .035(2) .0330(10) .0330(10) .0030(10) -.0120(10) -.0190(10)
C21 .069(3) .041(2) .031(2) .009(2) -.027(2) -.0170(10)
C41 .077(3) .0290(10) .043(2) .010(2) -.031(2) -.0140(10)
C61 .075(3) .037(2) .043(2) .011(2) -.025(2) -.026(2)

loop_
_atom_type_symbol
_atom_type_scat_dispersion_real
_atom_type_scat_dispersion_imag
_atom_type_scat_source
'C   ' .0020 .0020 International_Tables_Vol_IV_Table_2.2B
'H   ' .0000 .0000 International_Tables_Vol_IV_Table_2.2B
'I   ' -.7260 1.8120 International_Tables_Vol_IV_Table_2.2B

loop_
_geom_angle_atom_site_label_1
_geom_angle_atom_site_label_2
_geom_angle_atom_site_label_3
_geom_angle
_geom_angle_publ_flag
I1 C1 C2 117.6(2) yes
I1 C1 C6 118.4(2) yes
C2 C1 C6 124.1(3) yes
C1 C2 C3 116.2(3) yes
C1 C2 C21 121.7(3) yes
C3 C2 C21 122.2(3) yes
I3 C3 C2 118.6(2) yes
I3 C3 C4 117.7(2) yes
C2 C3 C4 123.7(3) yes
C3 C4 C5 116.6(3) yes
C3 C4 C41 121.9(3) yes
C5 C4 C41 121.5(3) yes
I5 C5 C4 118.8(2) yes
I5 C5 C6 117.7(2) yes
C4 C5 C6 123.5(3) yes
C1 C6 C5 115.9(3) yes
C1 C6 C61 122.3(3) yes
C5 C6 C61 121.8(3) yes
C2 C21 H211 109.5(8) no
C2 C21 H212 109.9(8) no
C2 C21 H213 109.4(8) no
H211 C21 H212 109.5(9) no
H211 C21 H213 109.2(9) no
H212 C21 H213 109.3(9) no
C4 C41 H411 109.7(8) no
C4 C41 H412 109.5(8) no
C4 C41 H413 109.4(8) no
H411 C41 H412 109.5(9) no
H411 C41 H413 109.4(9) no
H412 C41 H413 109.4(9) no
C6 C61 H611 109.5(8) no
C6 C61 H612 109.4(8) no
C6 C61 H613 109.5(8) no
H611 C61 H612 109.4(9) no
H611 C61 H613 109.4(9) no
H612 C61 H613 109.6(9) no

loop_
_geom_bond_atom_site_label_1
_geom_bond_atom_site_label_2
_geom_bond_site_symmetry_1
_geom_bond_site_symmetry_2
_geom_bond_distance
_geom_bond_publ_flag
I1 C1 . . 2.117(3) yes
I3 C3 . . 2.120(3) yes
I5 C5 . . 2.115(3) yes
C1 C2 . . 1.404(5) yes
C1 C6 . . 1.402(5) yes
C2 C3 . . 1.400(5) yes
C3 C4 . . 1.400(5) yes
C4 C5 . . 1.401(5) yes
C5 C6 . . 1.410(5) yes
C2 C21 . . 1.507(5) yes
C4 C41 . . 1.515(5) yes
C6 C61 . . 1.496(5) yes
I1 C21 . . 3.229(4) yes
I1 C61 . . 3.262(4) yes
I3 C21 . . 3.270(4) yes
I3 C41 . . 3.240(4) yes
I5 C41 . . 3.259(4) yes
I5 C61 . . 3.240(4) yes
C21 H211 . . 1.04(3) no
C21 H212 . . 1.04(3) no
C21 H213 . . 1.05(3) no
C41 H411 . . 1.04(3) no
C41 H412 . . 1.05(3) no
C41 H413 . . 1.05(3) no
C61 H611 . . 1.04(3) no
C61 H612 . . 1.04(3) no
C61 H613 . . 1.04(3) no

loop_
_geom_contact_atom_site_label_1
_geom_contact_atom_site_label_2
_geom_contact_distance
_geom_contact_site_symmetry_2
_geom_contact_publ_flag
I1 I3 3.8875(4) 1_565 no
I1 I5 3.9314(4) 1_564 no
I3 I5 3.9673(4) 1_554 no
I1 I1 4.2843(6) 2_664 no
I1 I5 4.3890(4) 2_655 no
I1 I3 4.5083(5) 2_555 no
I3 I3 4.7670(7) 2_545 no
I1 C41 4.007(5) 2_555 no
I5 C21 4.091(5) 2_655 no
I3 C61 4.095(4) 1_545 no
I1 C41 4.096(4) 1_564 no
I5 C21 4.132(4) 1_556 no
I1 C41 4.144(5) 2_655 no
I5 C21 4.292(5) 2_555 no
I3 C61 4.296(5) 2_555 no
I5 C61 4.332(4) 2_556 no
I3 C61 4.342(5) 2_655 no
I5 C41 4.355(5) 2_546 no
I3 C21 4.364(4) 2_654 no
I3 C41 4.429(5) 2_645 no
C21 C61 4.000(7) 2_555 no
C21 C21 4.147(9) 2_654 no
C41 C61 4.174(7) 2_655 no
C41 C41 4.480(10) 2_546 no
C41 C61 4.740(6) 1_545 no
C21 C41 4.761(5) 1_564 no
C21 C61 4.776(6) 1_554 no

loop_
_cod_related_entry_id
_cod_related_entry_database
_cod_related_entry_code
1 ChemSpider 551627
